data_4346796
loop_
_publ_author_name
'Tanahashi, Hiromasa'
'Ikeda, Hideaki'
'Tsurugi, Hayato'
'Mashima, Kazushi'

_publ_section_title
;
 Synthesis and Characterization of Paramagnetic Tungsten Imido Complexes
 Bearing \a-Diimine Ligands.
;
_journal_issue 4
_journal_name_full 'Inorganic chemistry'
_journal_page_first 1446
_journal_page_last 1452
_journal_paper_doi 10.1021/acs.inorgchem.5b02145
_journal_volume 55
_journal_year 2016
_chemical_formula_moiety 'C48 H57 Cl3 N3 W, C6 H6, 1.5(C6 H14)'
_chemical_formula_sum 'C63 H84 Cl3 N3 W'
_chemical_formula_weight 1173.53
_chemical_name_common 6
_space_group_IT_number 2
_space_group_name_Hall '-P 1'
_space_group_name_H-M_alt 'P -1'
_symmetry_cell_setting triclinic
_symmetry_space_group_name_H-M 'P -1'
_atom_sites_solution_hydrogens geom
_atom_sites_solution_primary direct
_atom_sites_solution_secondary difmap
_audit_creation_method SHELXL-97
_cell_angle_alpha 89.723(9)
_cell_angle_beta 73.401(9)
_cell_angle_gamma 73.312(8)
_cell_formula_units_Z 2
_cell_length_a 11.842
_cell_length_b 12.9906(5)
_cell_length_c 20.7172(8)
_cell_measurement_reflns_used 7122
_cell_measurement_temperature 113(2)
_cell_measurement_theta_max 27.47
_cell_measurement_theta_min 3.07
_cell_volume 2915.2(3)
_computing_cell_refinement CrystalClear
_computing_data_collection 'CrystalClear (Rigaku Inc., 2007)'
_computing_data_reduction CrystalClear
_computing_molecular_graphics 'CrystalStructure 4.1'
_computing_publication_material 'CrystalStructure 4.1 (Rigaku, 2014)'
_computing_structure_refinement 'SHELXL97 (Sheldrick, 2008)'
_computing_structure_solution 'SIR92 (Altomare, et al., 1994)'
_diffrn_ambient_temperature 113(2)
_diffrn_detector_area_resol_mean 7.314
_diffrn_measured_fraction_theta_full 0.970
_diffrn_measured_fraction_theta_max 0.970
_diffrn_measurement_device_type 'Rigaku Mercury70'
_diffrn_measurement_method \w
_diffrn_radiation_monochromator graphite
_diffrn_radiation_source 'fine-focus sealed tube'
_diffrn_radiation_type MoK\a
_diffrn_radiation_wavelength 0.71075
_diffrn_reflns_av_R_equivalents 0.0376
_diffrn_reflns_av_sigmaI/netI 0.0612
_diffrn_reflns_limit_h_max 15
_diffrn_reflns_limit_h_min -15
_diffrn_reflns_limit_k_max 16
_diffrn_reflns_limit_k_min -16
_diffrn_reflns_limit_l_max 26
_diffrn_reflns_limit_l_min -26
_diffrn_reflns_number 28202
_diffrn_reflns_theta_full 27.49
_diffrn_reflns_theta_max 27.49
_diffrn_reflns_theta_min 3.09
_diffrn_standards_number 0
_exptl_absorpt_coefficient_mu 2.159
_exptl_absorpt_correction_T_max 0.5733
_exptl_absorpt_correction_T_min 0.4501
_exptl_absorpt_correction_type multi-scan
_exptl_absorpt_process_details 'REQAB (Rigaku, 1998)'
_exptl_crystal_colour orange
_exptl_crystal_density_diffrn 1.337
_exptl_crystal_density_method 'not measured'
_exptl_crystal_description block
_exptl_crystal_F_000 1216
_exptl_crystal_size_max 0.44
_exptl_crystal_size_mid 0.30
_exptl_crystal_size_min 0.29
_refine_diff_density_max 3.157
_refine_diff_density_min -1.927
_refine_diff_density_rms 0.121
_refine_ls_extinction_method none
_refine_ls_goodness_of_fit_ref 1.114
_refine_ls_hydrogen_treatment constr
_refine_ls_matrix_type full
_refine_ls_number_parameters 631
_refine_ls_number_reflns 12985
_refine_ls_number_restraints 0
_refine_ls_restrained_S_all 1.114
_refine_ls_R_factor_all 0.0521
_refine_ls_R_factor_gt 0.0424
_refine_ls_shift/su_max 0.001
_refine_ls_shift/su_mean 0.000
_refine_ls_structure_factor_coef Fsqd
_refine_ls_weighting_details 'calc w=1/[\s^2^(Fo^2^)+(0.0288P)^2^+4.9590P] where P=(Fo^2^+2Fc^2^)/3'
_refine_ls_weighting_scheme calc
_refine_ls_wR_factor_gt 0.0888
_refine_ls_wR_factor_ref 0.0984
_reflns_number_gt 11272
_reflns_number_total 12985
_reflns_threshold_expression >2sigma(I)
_cod_data_source_file ic5b02145_si_002.cif
_cod_data_source_block complex6
_cod_original_cell_volume 2915.26(16)
_cod_database_code 4346796

loop_
_symmetry_equiv_pos_as_xyz
'x, y, z'
'-x, -y, -z'

loop_
_atom_site_label
_atom_site_type_symbol
_atom_site_fract_x
_atom_site_fract_y
_atom_site_fract_z
_atom_site_U_iso_or_equiv
_atom_site_adp_type
_atom_site_occupancy
_atom_site_symmetry_multiplicity
_atom_site_calc_flag
_atom_site_refinement_flags
W1 W 0.750825(14) 0.212866(13) 0.238650(8) 0.02158(6) Uani 1 1 d .
Cl1 Cl 0.82139(10) 0.31152(9) 0.14803(5) 0.0286(2) Uani 1 1 d .
Cl2 Cl 0.94273(9) 0.07707(9) 0.19851(5) 0.0308(2) Uani 1 1 d .
Cl3 Cl 0.68009(10) 0.08141(8) 0.30615(5) 0.0283(2) Uani 1 1 d .
N1 N 0.6819(3) 0.1369(3) 0.15811(16) 0.0221(7) Uani 1 1 d .
N2 N 0.5631(3) 0.2974(3) 0.25826(16) 0.0214(7) Uani 1 1 d .
N3 N 0.7792(3) 0.2853(2) 0.29972(16) 0.0216(7) Uani 1 1 d .
C1 C 0.5629(4) 0.1659(3) 0.1765(2) 0.0248(9) Uani 1 1 d .
C2 C 0.4962(4) 0.2520(4) 0.2323(2) 0.0289(9) Uani 1 1 d .
C3 C 0.3633(4) 0.2760(4) 0.2417(2) 0.0249(9) Uani 1 1 d .
C4 C 0.2570(4) 0.3433(4) 0.2855(2) 0.0281(9) Uani 1 1 d .
H16 H 0.2604 0.3902 0.3194 0.034 Uiso 1 1 calc R
C5 C 0.1424(4) 0.3404(4) 0.2786(2) 0.0340(10) Uani 1 1 d .
H42 H 0.0687 0.3871 0.3084 0.041 Uiso 1 1 calc R
C6 C 0.1327(4) 0.2732(4) 0.2307(2) 0.0349(11) Uani 1 1 d .
H9 H 0.0538 0.2737 0.2280 0.042 Uiso 1 1 calc R
C7 C 0.2408(4) 0.2034(4) 0.1853(2) 0.0285(9) Uani 1 1 d .
C8 C 0.2470(4) 0.1290(4) 0.1337(2) 0.0361(11) Uani 1 1 d .
H45 H 0.1729 0.1234 0.1268 0.043 Uiso 1 1 calc R
C9 C 0.3591(5) 0.0649(4) 0.0934(2) 0.0380(11) Uani 1 1 d .
H46 H 0.3605 0.0164 0.0588 0.046 Uiso 1 1 calc R
C10 C 0.4723(4) 0.0686(4) 0.1016(2) 0.0314(10) Uani 1 1 d .
H37 H 0.5486 0.0231 0.0733 0.038 Uiso 1 1 calc R
C11 C 0.4694(4) 0.1396(3) 0.15163(19) 0.0253(9) Uani 1 1 d .
C12 C 0.3543(4) 0.2058(3) 0.1925(2) 0.0247(9) Uani 1 1 d .
C13 C 0.7488(4) 0.0676(3) 0.0963(2) 0.0238(9) Uani 1 1 d .
C14 C 0.7910(5) -0.0453(4) 0.1001(2) 0.0330(10) Uani 1 1 d .
C15 C 0.8646(4) -0.1084(4) 0.0404(2) 0.0352(11) Uani 1 1 d .
H47 H 0.8941 -0.1844 0.0414 0.042 Uiso 1 1 calc R
C16 C 0.8955(4) -0.0629(4) -0.0200(2) 0.0285(9) Uani 1 1 d .
H17 H 0.9501 -0.1069 -0.0595 0.034 Uiso 1 1 calc R
C17 C 0.8470(4) 0.0464(4) -0.0230(2) 0.0271(9) Uani 1 1 d .
H23 H 0.8654 0.0762 -0.0654 0.032 Uiso 1 1 calc R
C18 C 0.7718(4) 0.1144(3) 0.0344(2) 0.0236(8) Uani 1 1 d .
C19 C 0.7529(7) -0.1000(4) 0.1638(3) 0.067(2) Uani 1 1 d .
H55 H 0.7068 -0.0429 0.2020 0.080 Uiso 1 1 calc R
C20 C 0.8649(9) -0.1735(6) 0.1809(4) 0.095(3) Uani 1 1 d .
H48A H 0.9175 -0.1309 0.1874 0.114 Uiso 1 1 calc R
H48B H 0.9119 -0.2297 0.1438 0.114 Uiso 1 1 calc R
H48C H 0.8371 -0.2072 0.2226 0.114 Uiso 1 1 calc R
C21 C 0.6676(6) -0.1661(5) 0.1575(3) 0.070(2) Uani 1 1 d .
H66A H 0.7107 -0.2218 0.1198 0.085 Uiso 1 1 calc R
H66B H 0.5932 -0.1184 0.1492 0.085 Uiso 1 1 calc R
H66C H 0.6442 -0.2003 0.1995 0.085 Uiso 1 1 calc R
C22 C 0.7143(4) 0.2325(3) 0.0264(2) 0.0288(9) Uani 1 1 d .
H35 H 0.6761 0.2710 0.0726 0.035 Uiso 1 1 calc R
C23 C 0.8088(5) 0.2869(4) -0.0139(2) 0.0414(12) Uani 1 1 d .
H58A H 0.8488 0.2500 -0.0594 0.050 Uiso 1 1 calc R
H58B H 0.8714 0.2828 0.0092 0.050 Uiso 1 1 calc R
H58C H 0.7666 0.3627 -0.0172 0.050 Uiso 1 1 calc R
C24 C 0.6109(5) 0.2466(4) -0.0074(2) 0.0404(12) Uani 1 1 d .
H52A H 0.5467 0.2178 0.0204 0.048 Uiso 1 1 calc R
H52B H 0.6454 0.2075 -0.0524 0.048 Uiso 1 1 calc R
H52C H 0.5750 0.3234 -0.0116 0.048 Uiso 1 1 calc R
C25 C 0.4948(4) 0.4020(3) 0.2954(2) 0.0224(8) Uani 1 1 d .
C26 C 0.4587(4) 0.4884(3) 0.2562(2) 0.0267(9) Uani 1 1 d .
C27 C 0.3839(4) 0.5869(4) 0.2913(2) 0.0319(10) Uani 1 1 d .
H38 H 0.3573 0.6460 0.2665 0.038 Uiso 1 1 calc R
C28 C 0.3472(4) 0.6012(4) 0.3610(2) 0.0337(10) Uani 1 1 d .
H29 H 0.2957 0.6691 0.3837 0.040 Uiso 1 1 calc R
C29 C 0.3860(4) 0.5159(3) 0.3973(2) 0.0281(9) Uani 1 1 d .
H41 H 0.3617 0.5267 0.4452 0.034 Uiso 1 1 calc R
C30 C 0.4597(3) 0.4146(3) 0.3661(2) 0.0223(8) Uani 1 1 d .
C31 C 0.4973(4) 0.4809(4) 0.1788(2) 0.0336(10) Uani 1 1 d .
H33 H 0.5504 0.4055 0.1618 0.040 Uiso 1 1 calc R
C32 C 0.5733(5) 0.5573(4) 0.1514(2) 0.0449(13) Uani 1 1 d .
H62A H 0.6473 0.5387 0.1666 0.054 Uiso 1 1 calc R
H62B H 0.5236 0.6317 0.1682 0.054 Uiso 1 1 calc R
H62C H 0.5977 0.5506 0.1019 0.054 Uiso 1 1 calc R
C33 C 0.3854(5) 0.5040(5) 0.1519(2) 0.0438(12) Uani 1 1 d .
H57A H 0.3310 0.5771 0.1686 0.053 Uiso 1 1 calc R
H57B H 0.3403 0.4517 0.1676 0.053 Uiso 1 1 calc R
H57C H 0.4135 0.4981 0.1024 0.053 Uiso 1 1 calc R
C34 C 0.4912(4) 0.3212(3) 0.4088(2) 0.0268(9) Uani 1 1 d .
H13 H 0.5683 0.2666 0.3809 0.032 Uiso 1 1 calc R
C35 C 0.5146(4) 0.3542(4) 0.4735(2) 0.0347(11) Uani 1 1 d .
H36A H 0.4355 0.3875 0.5078 0.042 Uiso 1 1 calc R
H36B H 0.5620 0.4060 0.4637 0.042 Uiso 1 1 calc R
H36C H 0.5612 0.2903 0.4903 0.042 Uiso 1 1 calc R
C36 C 0.3884(5) 0.2678(4) 0.4265(3) 0.0432(12) Uani 1 1 d .
H39A H 0.3788 0.2410 0.3848 0.052 Uiso 1 1 calc R
H39B H 0.3109 0.3206 0.4522 0.052 Uiso 1 1 calc R
H39C H 0.4095 0.2074 0.4538 0.052 Uiso 1 1 calc R
C37 C 0.8046(4) 0.3434(3) 0.3474(2) 0.0230(8) Uani 1 1 d .
C38 C 0.7931(4) 0.4544(3) 0.3430(2) 0.0253(9) Uani 1 1 d .
C39 C 0.8222(4) 0.5082(4) 0.3909(2) 0.0309(10) Uani 1 1 d .
H43 H 0.8154 0.5827 0.3884 0.037 Uiso 1 1 calc R
C40 C 0.8611(4) 0.4540(4) 0.4423(2) 0.0341(10) Uani 1 1 d .
H20 H 0.8813 0.4916 0.4746 0.041 Uiso 1 1 calc R
C41 C 0.8707(4) 0.3457(4) 0.4469(2) 0.0323(10) Uani 1 1 d .
H34 H 0.8964 0.3105 0.4828 0.039 Uiso 1 1 calc R
C42 C 0.8439(4) 0.2870(4) 0.4007(2) 0.0267(9) Uani 1 1 d .
C43 C 0.7535(4) 0.5151(3) 0.2866(2) 0.0261(9) Uani 1 1 d .
H26 H 0.7142 0.4716 0.2654 0.031 Uiso 1 1 calc R
C44 C 0.8659(4) 0.5292(4) 0.2319(2) 0.0353(11) Uani 1 1 d .
H27A H 0.9236 0.4582 0.2130 0.042 Uiso 1 1 calc R
H27B H 0.9072 0.5700 0.2520 0.042 Uiso 1 1 calc R
H27C H 0.8385 0.5684 0.1959 0.042 Uiso 1 1 calc R
C45 C 0.6582(4) 0.6259(3) 0.3134(2) 0.0360(11) Uani 1 1 d .
H19A H 0.5898 0.6168 0.3506 0.043 Uiso 1 1 calc R
H19B H 0.6265 0.6586 0.2769 0.043 Uiso 1 1 calc R
H19C H 0.6976 0.6728 0.3298 0.043 Uiso 1 1 calc R
C46 C 0.8619(4) 0.1672(4) 0.4050(2) 0.0345(10) Uani 1 1 d .
H32 H 0.8060 0.1465 0.3828 0.041 Uiso 1 1 calc R
C47 C 0.9944(5) 0.1049(4) 0.3667(3) 0.0508(14) Uani 1 1 d .
H49A H 1.0509 0.1258 0.3868 0.061 Uiso 1 1 calc R
H49B H 1.0119 0.1213 0.3192 0.061 Uiso 1 1 calc R
H49C H 1.0058 0.0274 0.3692 0.061 Uiso 1 1 calc R
C48 C 0.8315(5) 0.1354(4) 0.4782(3) 0.0494(14) Uani 1 1 d .
H63A H 0.7453 0.1738 0.5025 0.059 Uiso 1 1 calc R
H63B H 0.8858 0.1546 0.5008 0.059 Uiso 1 1 calc R
H63C H 0.8440 0.0575 0.4780 0.059 Uiso 1 1 calc R
C49 C 0.9645(12) -0.2005(13) 0.3277(6) 0.159(7) Uani 1 1 d .
H72 H 0.9792 -0.1729 0.2845 0.191 Uiso 1 1 calc R
C50 C 1.0409(7) -0.2985(9) 0.3372(4) 0.102(3) Uani 1 1 d .
H73 H 1.1075 -0.3397 0.3006 0.122 Uiso 1 1 calc R
C51 C 1.0188(5) -0.3349(5) 0.3998(3) 0.0596(16) Uani 1 1 d .
H69 H 1.0715 -0.4012 0.4075 0.072 Uiso 1 1 calc R
C52 C 0.9234(5) -0.2778(5) 0.4507(3) 0.0479(13) Uani 1 1 d .
H56 H 0.9087 -0.3053 0.4939 0.057 Uiso 1 1 calc R
C53 C 0.8476(7) -0.1825(5) 0.4427(5) 0.078(2) Uani 1 1 d .
H75 H 0.7810 -0.1433 0.4799 0.094 Uiso 1 1 calc R
C54 C 0.8669(9) -0.1429(8) 0.3813(7) 0.136(5) Uani 1 1 d .
H59 H 0.8136 -0.0759 0.3751 0.163 Uiso 1 1 calc R
C55 C 1.2601(6) -0.1322(5) 0.2146(3) 0.0588(16) Uani 1 1 d .
H61A H 1.3294 -0.1315 0.1753 0.071 Uiso 1 1 calc R
H61B H 1.1880 -0.0715 0.2151 0.071 Uiso 1 1 calc R
H61C H 1.2403 -0.2000 0.2121 0.071 Uiso 1 1 calc R
C56 C 1.2954(5) -0.1223(4) 0.2792(3) 0.0497(14) Uani 1 1 d .
H64A H 1.2254 -0.1249 0.3185 0.060 Uiso 1 1 calc R
H64B H 1.3666 -0.1853 0.2788 0.060 Uiso 1 1 calc R
C57 C 1.3281(5) -0.0218(4) 0.2886(3) 0.0473(13) Uani 1 1 d .
H50A H 1.2590 0.0410 0.2860 0.057 Uiso 1 1 calc R
H50B H 1.4014 -0.0216 0.2507 0.057 Uiso 1 1 calc R
C58 C 1.3559(5) -0.0080(4) 0.3554(3) 0.0463(13) Uani 1 1 d .
H53A H 1.3717 0.0624 0.3580 0.056 Uiso 1 1 calc R
H53B H 1.2816 -0.0059 0.3932 0.056 Uiso 1 1 calc R
C59 C 1.4637(5) -0.0947(4) 0.3648(3) 0.0462(13) Uani 1 1 d .
H54A H 1.5364 -0.1015 0.3250 0.055 Uiso 1 1 calc R
H54B H 1.4447 -0.1642 0.3667 0.055 Uiso 1 1 calc R
C60 C 1.4965(6) -0.0741(5) 0.4276(3) 0.0572(15) Uani 1 1 d .
H65A H 1.4260 -0.0695 0.4674 0.069 Uiso 1 1 calc R
H65B H 1.5173 -0.0062 0.4258 0.069 Uiso 1 1 calc R
H65C H 1.5676 -0.1334 0.4305 0.069 Uiso 1 1 calc R
C61 C 0.2466(6) 0.3652(5) 0.0331(3) 0.0599(16) Uani 1 1 d .
H70A H 0.2974 0.4082 0.0076 0.072 Uiso 1 1 calc R
H70B H 0.2601 0.2995 0.0053 0.072 Uiso 1 1 calc R
H70C H 0.2696 0.3457 0.0744 0.072 Uiso 1 1 calc R
C62 C 0.1116(5) 0.4305(5) 0.0517(3) 0.0503(14) Uani 1 1 d .
H60A H 0.0613 0.3868 0.0780 0.060 Uiso 1 1 calc R
H60B H 0.0984 0.4953 0.0811 0.060 Uiso 1 1 calc R
C63 C 0.0669(5) 0.4657(4) -0.0087(2) 0.0433(12) Uani 1 1 d .
H67A H 0.0779 0.4006 -0.0373 0.052 Uiso 1 1 calc R
H67B H 0.1195 0.5070 -0.0359 0.052 Uiso 1 1 calc R

loop_
_atom_site_aniso_label
_atom_site_aniso_U_11
_atom_site_aniso_U_22
_atom_site_aniso_U_33
_atom_site_aniso_U_23
_atom_site_aniso_U_13
_atom_site_aniso_U_12
W1 0.01916(9) 0.02018(9) 0.02373(9) -0.00205(6) -0.00342(6) -0.00620(6)
Cl1 0.0303(5) 0.0335(6) 0.0244(5) 0.0039(4) -0.0048(4) -0.0164(5)
Cl2 0.0207(5) 0.0265(5) 0.0374(6) -0.0054(4) -0.0011(4) -0.0024(4)
Cl3 0.0293(5) 0.0211(5) 0.0307(5) 0.0016(4) -0.0010(4) -0.0094(4)
N1 0.0241(18) 0.0183(17) 0.0199(16) -0.0055(13) 0.0010(13) -0.0077(14)
N2 0.0169(16) 0.0227(18) 0.0223(16) -0.0024(13) -0.0028(13) -0.0054(14)
N3 0.0206(17) 0.0134(16) 0.0286(17) 0.0054(13) -0.0046(14) -0.0043(13)
C1 0.024(2) 0.024(2) 0.026(2) -0.0059(16) -0.0011(16) -0.0110(17)
C2 0.018(2) 0.037(3) 0.030(2) -0.0099(19) -0.0029(17) -0.0090(18)
C3 0.018(2) 0.034(2) 0.024(2) -0.0001(17) -0.0057(16) -0.0101(17)
C4 0.020(2) 0.034(2) 0.029(2) -0.0041(18) -0.0059(17) -0.0089(18)
C5 0.022(2) 0.042(3) 0.034(2) -0.001(2) -0.0052(18) -0.006(2)
C6 0.023(2) 0.044(3) 0.040(3) 0.004(2) -0.0109(19) -0.013(2)
C7 0.029(2) 0.037(3) 0.023(2) 0.0052(18) -0.0078(17) -0.015(2)
C8 0.033(3) 0.048(3) 0.035(2) 0.003(2) -0.012(2) -0.022(2)
C9 0.045(3) 0.043(3) 0.032(2) -0.008(2) -0.009(2) -0.025(2)
C10 0.035(2) 0.039(3) 0.025(2) -0.0016(18) -0.0050(18) -0.022(2)
C11 0.027(2) 0.031(2) 0.0201(19) -0.0021(16) -0.0036(16) -0.0151(18)
C12 0.023(2) 0.029(2) 0.024(2) 0.0032(17) -0.0066(16) -0.0127(18)
C13 0.023(2) 0.020(2) 0.024(2) -0.0062(16) 0.0003(16) -0.0068(17)
C14 0.048(3) 0.023(2) 0.025(2) -0.0025(17) -0.005(2) -0.011(2)
C15 0.043(3) 0.025(2) 0.034(2) -0.0061(19) -0.013(2) -0.002(2)
C16 0.020(2) 0.034(2) 0.025(2) -0.0131(18) -0.0024(16) -0.0028(18)
C17 0.025(2) 0.038(3) 0.020(2) -0.0041(17) -0.0047(16) -0.0143(19)
C18 0.020(2) 0.027(2) 0.027(2) 0.0009(17) -0.0095(16) -0.0077(17)
C19 0.139(6) 0.018(2) 0.028(3) -0.003(2) -0.005(3) -0.018(3)
C20 0.206(10) 0.069(5) 0.079(5) 0.044(4) -0.100(6) -0.089(6)
C21 0.068(4) 0.038(3) 0.068(4) 0.019(3) 0.025(3) -0.004(3)
C22 0.037(2) 0.026(2) 0.026(2) 0.0036(17) -0.0122(18) -0.0097(19)
C23 0.056(3) 0.036(3) 0.038(3) 0.009(2) -0.016(2) -0.022(2)
C24 0.041(3) 0.040(3) 0.041(3) 0.009(2) -0.020(2) -0.007(2)
C25 0.020(2) 0.020(2) 0.026(2) -0.0043(16) -0.0055(16) -0.0046(16)
C26 0.026(2) 0.026(2) 0.028(2) 0.0007(17) -0.0067(17) -0.0085(18)
C27 0.029(2) 0.023(2) 0.038(2) 0.0015(18) -0.0094(19) -0.0004(18)
C28 0.030(2) 0.024(2) 0.038(3) -0.0095(19) -0.005(2) -0.0006(19)
C29 0.028(2) 0.028(2) 0.024(2) -0.0060(17) -0.0052(17) -0.0056(18)
C30 0.0166(19) 0.025(2) 0.025(2) -0.0001(16) -0.0058(15) -0.0055(16)
C31 0.038(3) 0.034(3) 0.026(2) 0.0014(19) -0.0084(19) -0.008(2)
C32 0.047(3) 0.057(3) 0.031(3) 0.013(2) -0.009(2) -0.020(3)
C33 0.048(3) 0.055(3) 0.035(3) 0.007(2) -0.023(2) -0.016(3)
C34 0.026(2) 0.024(2) 0.027(2) -0.0001(17) -0.0048(17) -0.0040(17)
C35 0.039(3) 0.034(3) 0.028(2) -0.0027(19) -0.010(2) -0.007(2)
C36 0.052(3) 0.037(3) 0.049(3) 0.012(2) -0.019(3) -0.023(3)
C37 0.020(2) 0.022(2) 0.024(2) -0.0011(16) -0.0023(16) -0.0069(16)
C38 0.022(2) 0.027(2) 0.026(2) -0.0053(17) -0.0026(16) -0.0103(17)
C39 0.029(2) 0.028(2) 0.033(2) -0.0082(18) -0.0076(19) -0.0055(19)
C40 0.032(2) 0.040(3) 0.030(2) -0.009(2) -0.0098(19) -0.009(2)
C41 0.031(2) 0.038(3) 0.027(2) 0.0007(19) -0.0107(18) -0.007(2)
C42 0.020(2) 0.032(2) 0.026(2) 0.0021(17) -0.0056(16) -0.0051(18)
C43 0.024(2) 0.021(2) 0.035(2) -0.0002(17) -0.0096(18) -0.0063(17)
C44 0.040(3) 0.032(3) 0.032(2) 0.0046(19) -0.007(2) -0.012(2)
C45 0.035(3) 0.022(2) 0.048(3) 0.001(2) -0.013(2) -0.0021(19)
C46 0.038(3) 0.033(3) 0.035(2) 0.009(2) -0.014(2) -0.010(2)
C47 0.048(3) 0.037(3) 0.051(3) 0.007(2) -0.005(3) 0.002(2)
C48 0.051(3) 0.046(3) 0.044(3) 0.017(2) -0.009(2) -0.008(3)
C49 0.134(9) 0.319(19) 0.133(9) 0.157(11) -0.110(8) -0.166(12)
C50 0.064(5) 0.207(11) 0.057(4) -0.013(6) -0.014(4) -0.080(6)
C51 0.041(3) 0.063(4) 0.078(5) 0.004(3) -0.019(3) -0.019(3)
C52 0.040(3) 0.057(4) 0.057(3) 0.011(3) -0.023(3) -0.021(3)
C53 0.057(4) 0.047(4) 0.143(7) 0.002(4) -0.040(5) -0.024(3)
C54 0.090(7) 0.111(8) 0.274(15) 0.136(10) -0.122(9) -0.067(6)
C55 0.067(4) 0.050(4) 0.066(4) 0.017(3) -0.030(3) -0.018(3)
C56 0.055(4) 0.042(3) 0.056(3) 0.009(3) -0.022(3) -0.015(3)
C57 0.047(3) 0.034(3) 0.053(3) 0.010(2) -0.008(3) -0.007(2)
C58 0.052(3) 0.033(3) 0.049(3) 0.002(2) -0.010(3) -0.010(2)
C59 0.044(3) 0.039(3) 0.054(3) 0.003(2) -0.012(3) -0.013(2)
C60 0.064(4) 0.052(4) 0.060(4) 0.011(3) -0.019(3) -0.023(3)
C61 0.065(4) 0.066(4) 0.052(3) 0.019(3) -0.015(3) -0.027(3)
C62 0.054(3) 0.054(4) 0.043(3) 0.013(3) -0.008(3) -0.023(3)
C63 0.055(3) 0.041(3) 0.035(3) 0.002(2) -0.007(2) -0.023(3)

loop_
_atom_type_symbol
_atom_type_description
_atom_type_scat_dispersion_real
_atom_type_scat_dispersion_imag
_atom_type_scat_source
C C 0.0033 0.0016 'International Tables Vol C Tables 4.2.6.8 and 6.1.1.4'
H H 0.0000 0.0000 'International Tables Vol C Tables 4.2.6.8 and 6.1.1.4'
Cl Cl 0.1484 0.1585 'International Tables Vol C Tables 4.2.6.8 and 6.1.1.4'
N N 0.0061 0.0033 'International Tables Vol C Tables 4.2.6.8 and 6.1.1.4'
W W -0.8490 6.8722 'International Tables Vol C Tables 4.2.6.8 and 6.1.1.4'

loop_
_geom_angle_atom_site_label_1
_geom_angle_atom_site_label_2
_geom_angle_atom_site_label_3
_geom_angle
_geom_angle_site_symmetry_1
_geom_angle_site_symmetry_3
N3 W1 N2 97.08(14) . .
N3 W1 Cl1 95.85(10) . .
N2 W1 Cl1 95.64(9) . .
N3 W1 Cl2 100.88(11) . .
N2 W1 Cl2 161.25(10) . .
Cl1 W1 Cl2 87.88(4) . .
N3 W1 N1 170.76(13) . .
N2 W1 N1 73.98(12) . .
Cl1 W1 N1 82.98(8) . .
Cl2 W1 N1 88.25(8) . .
N3 W1 Cl3 99.44(10) . .
N2 W1 Cl3 85.41(9) . .
Cl1 W1 Cl3 164.43(4) . .
Cl2 W1 Cl3 86.37(4) . .
N1 W1 Cl3 82.39(8) . .
C1 N1 C13 118.6(3) . .
C1 N1 W1 109.6(3) . .
C13 N1 W1 131.8(3) . .
C2 N2 C25 114.4(3) . .
C2 N2 W1 117.0(3) . .
C25 N2 W1 128.6(3) . .
C37 N3 W1 178.6(3) . .
N1 C1 C11 135.0(4) . .
N1 C1 C2 117.8(4) . .
C11 C1 C2 107.0(3) . .
N2 C2 C3 133.6(4) . .
N2 C2 C1 117.8(4) . .
C3 C2 C1 108.2(4) . .
C4 C3 C12 119.2(4) . .
C4 C3 C2 135.7(4) . .
C12 C3 C2 105.0(4) . .
C3 C4 C5 118.1(4) . .
C3 C4 H16 120.9 . .
C5 C4 H16 120.9 . .
C6 C5 C4 123.0(4) . .
C6 C5 H42 118.5 . .
C4 C5 H42 118.5 . .
C5 C6 C7 119.7(4) . .
C5 C6 H9 120.1 . .
C7 C6 H9 120.1 . .
C12 C7 C6 117.1(4) . .
C12 C7 C8 116.0(4) . .
C6 C7 C8 126.8(4) . .
C9 C8 C7 120.7(4) . .
C9 C8 H45 119.7 . .
C7 C8 H45 119.7 . .
C8 C9 C10 122.3(4) . .
C8 C9 H46 118.8 . .
C10 C9 H46 118.8 . .
C11 C10 C9 118.4(4) . .
C11 C10 H37 120.8 . .
C9 C10 H37 120.8 . .
C10 C11 C12 119.2(4) . .
C10 C11 C1 134.9(4) . .
C12 C11 C1 105.9(3) . .
C7 C12 C11 123.4(4) . .
C7 C12 C3 122.7(4) . .
C11 C12 C3 113.9(4) . .
C18 C13 C14 121.9(4) . .
C18 C13 N1 119.1(4) . .
C14 C13 N1 119.0(4) . .
C15 C14 C13 117.4(4) . .
C15 C14 C19 119.1(4) . .
C13 C14 C19 123.4(4) . .
C16 C15 C14 121.5(4) . .
C16 C15 H47 119.3 . .
C14 C15 H47 119.3 . .
C17 C16 C15 119.9(4) . .
C17 C16 H17 120.1 . .
C15 C16 H17 120.1 . .
C16 C17 C18 121.7(4) . .
C16 C17 H23 119.1 . .
C18 C17 H23 119.1 . .
C17 C18 C13 117.4(4) . .
C17 C18 C22 118.7(4) . .
C13 C18 C22 123.8(4) . .
C14 C19 C20 111.6(6) . .
C14 C19 C21 111.3(5) . .
C20 C19 C21 109.2(5) . .
C14 C19 H55 108.2 . .
C20 C19 H55 108.2 . .
C21 C19 H55 108.2 . .
C19 C20 H48A 109.5 . .
C19 C20 H48B 109.5 . .
H48A C20 H48B 109.5 . .
C19 C20 H48C 109.5 . .
H48A C20 H48C 109.5 . .
H48B C20 H48C 109.5 . .
C19 C21 H66A 109.5 . .
C19 C21 H66B 109.5 . .
H66A C21 H66B 109.5 . .
C19 C21 H66C 109.5 . .
H66A C21 H66C 109.5 . .
H66B C21 H66C 109.5 . .
C18 C22 C23 113.2(4) . .
C18 C22 C24 111.1(4) . .
C23 C22 C24 109.3(4) . .
C18 C22 H35 107.7 . .
C23 C22 H35 107.7 . .
C24 C22 H35 107.7 . .
C22 C23 H58A 109.5 . .
C22 C23 H58B 109.5 . .
H58A C23 H58B 109.5 . .
C22 C23 H58C 109.5 . .
H58A C23 H58C 109.5 . .
H58B C23 H58C 109.5 . .
C22 C24 H52A 109.5 . .
C22 C24 H52B 109.5 . .
H52A C24 H52B 109.5 . .
C22 C24 H52C 109.5 . .
H52A C24 H52C 109.5 . .
H52B C24 H52C 109.5 . .
C30 C25 C26 122.2(4) . .
C30 C25 N2 121.5(3) . .
C26 C25 N2 116.2(3) . .
C27 C26 C25 117.0(4) . .
C27 C26 C31 118.3(4) . .
C25 C26 C31 124.7(4) . .
C28 C27 C26 122.0(4) . .
C28 C27 H38 119.0 . .
C26 C27 H38 119.0 . .
C29 C28 C27 119.3(4) . .
C29 C28 H29 120.3 . .
C27 C28 H29 120.3 . .
C28 C29 C30 122.2(4) . .
C28 C29 H41 118.9 . .
C30 C29 H41 118.9 . .
C29 C30 C25 117.3(4) . .
C29 C30 C34 119.9(4) . .
C25 C30 C34 122.6(4) . .
C32 C31 C33 110.3(4) . .
C32 C31 C26 110.9(4) . .
C33 C31 C26 111.7(4) . .
C32 C31 H33 108.0 . .
C33 C31 H33 108.0 . .
C26 C31 H33 108.0 . .
C31 C32 H62A 109.5 . .
C31 C32 H62B 109.5 . .
H62A C32 H62B 109.5 . .
C31 C32 H62C 109.5 . .
H62A C32 H62C 109.5 . .
H62B C32 H62C 109.5 . .
C31 C33 H57A 109.5 . .
C31 C33 H57B 109.5 . .
H57A C33 H57B 109.5 . .
C31 C33 H57C 109.5 . .
H57A C33 H57C 109.5 . .
H57B C33 H57C 109.5 . .
C30 C34 C36 109.9(4) . .
C30 C34 C35 113.4(4) . .
C36 C34 C35 109.8(4) . .
C30 C34 H13 107.9 . .
C36 C34 H13 107.9 . .
C35 C34 H13 107.9 . .
C34 C35 H36A 109.5 . .
C34 C35 H36B 109.5 . .
H36A C35 H36B 109.5 . .
C34 C35 H36C 109.5 . .
H36A C35 H36C 109.5 . .
H36B C35 H36C 109.5 . .
C34 C36 H39A 109.5 . .
C34 C36 H39B 109.5 . .
H39A C36 H39B 109.5 . .
C34 C36 H39C 109.5 . .
H39A C36 H39C 109.5 . .
H39B C36 H39C 109.5 . .
N3 C37 C38 120.8(4) . .
N3 C37 C42 118.1(4) . .
C38 C37 C42 121.1(4) . .
C39 C38 C37 118.7(4) . .
C39 C38 C43 119.3(4) . .
C37 C38 C43 122.0(4) . .
C40 C39 C38 120.6(4) . .
C40 C39 H43 119.7 . .
C38 C39 H43 119.7 . .
C41 C40 C39 120.5(4) . .
C41 C40 H20 119.8 . .
C39 C40 H20 119.8 . .
C40 C41 C42 122.0(4) . .
C40 C41 H34 119.0 . .
C42 C41 H34 119.0 . .
C41 C42 C37 117.2(4) . .
C41 C42 C46 120.6(4) . .
C37 C42 C46 122.1(4) . .
C38 C43 C44 110.6(4) . .
C38 C43 C45 111.7(4) . .
C44 C43 C45 110.0(4) . .
C38 C43 H26 108.1 . .
C44 C43 H26 108.1 . .
C45 C43 H26 108.1 . .
C43 C44 H27A 109.5 . .
C43 C44 H27B 109.5 . .
H27A C44 H27B 109.5 . .
C43 C44 H27C 109.5 . .
H27A C44 H27C 109.5 . .
H27B C44 H27C 109.5 . .
C43 C45 H19A 109.5 . .
C43 C45 H19B 109.5 . .
H19A C45 H19B 109.5 . .
C43 C45 H19C 109.5 . .
H19A C45 H19C 109.5 . .
H19B C45 H19C 109.5 . .
C42 C46 C47 109.6(4) . .
C42 C46 C48 113.0(4) . .
C47 C46 C48 109.5(4) . .
C42 C46 H32 108.2 . .
C47 C46 H32 108.2 . .
C48 C46 H32 108.2 . .
C46 C47 H49A 109.5 . .
C46 C47 H49B 109.5 . .
H49A C47 H49B 109.5 . .
C46 C47 H49C 109.5 . .
H49A C47 H49C 109.5 . .
H49B C47 H49C 109.5 . .
C46 C48 H63A 109.5 . .
C46 C48 H63B 109.5 . .
H63A C48 H63B 109.5 . .
C46 C48 H63C 109.5 . .
H63A C48 H63C 109.5 . .
H63B C48 H63C 109.5 . .
C54 C49 C50 119.7(8) . .
C54 C49 H72 120.2 . .
C50 C49 H72 120.2 . .
C51 C50 C49 118.8(9) . .
C51 C50 H73 120.6 . .
C49 C50 H73 120.6 . .
C52 C51 C50 120.3(7) . .
C52 C51 H69 119.8 . .
C50 C51 H69 119.8 . .
C51 C52 C53 122.0(7) . .
C51 C52 H56 119.0 . .
C53 C52 H56 119.0 . .
C52 C53 C54 119.6(8) . .
C52 C53 H75 120.2 . .
C54 C53 H75 120.2 . .
C53 C54 C49 119.6(8) . .
C53 C54 H59 120.2 . .
C49 C54 H59 120.2 . .
C56 C55 H61A 109.5 . .
C56 C55 H61B 109.5 . .
H61A C55 H61B 109.5 . .
C56 C55 H61C 109.5 . .
H61A C55 H61C 109.5 . .
H61B C55 H61C 109.5 . .
C57 C56 C55 114.4(5) . .
C57 C56 H64A 108.7 . .
C55 C56 H64A 108.7 . .
C57 C56 H64B 108.7 . .
C55 C56 H64B 108.7 . .
H64A C56 H64B 107.6 . .
C56 C57 C58 114.6(4) . .
C56 C57 H50A 108.6 . .
C58 C57 H50A 108.6 . .
C56 C57 H50B 108.6 . .
C58 C57 H50B 108.6 . .
H50A C57 H50B 107.6 . .
C59 C58 C57 114.7(4) . .
C59 C58 H53A 108.6 . .
C57 C58 H53A 108.6 . .
C59 C58 H53B 108.6 . .
C57 C58 H53B 108.6 . .
H53A C58 H53B 107.6 . .
C58 C59 C60 113.8(5) . .
C58 C59 H54A 108.8 . .
C60 C59 H54A 108.8 . .
C58 C59 H54B 108.8 . .
C60 C59 H54B 108.8 . .
H54A C59 H54B 107.7 . .
C59 C60 H65A 109.5 . .
C59 C60 H65B 109.5 . .
H65A C60 H65B 109.5 . .
C59 C60 H65C 109.5 . .
H65A C60 H65C 109.5 . .
H65B C60 H65C 109.5 . .
C62 C61 H70A 109.5 . .
C62 C61 H70B 109.5 . .
H70A C61 H70B 109.5 . .
C62 C61 H70C 109.5 . .
H70A C61 H70C 109.5 . .
H70B C61 H70C 109.5 . .
C63 C62 C61 113.7(4) . .
C63 C62 H60A 108.8 . .
C61 C62 H60A 108.8 . .
C63 C62 H60B 108.8 . .
C61 C62 H60B 108.8 . .
H60A C62 H60B 107.7 . .
C62 C63 C63 114.7(5) . 2_565
C62 C63 H67A 108.6 . .
C63 C63 H67A 108.6 2_565 .
C62 C63 H67B 108.6 . .
C63 C63 H67B 108.6 2_565 .
H67A C63 H67B 107.6 . .

loop_
_geom_bond_atom_site_label_1
_geom_bond_atom_site_label_2
_geom_bond_distance
_geom_bond_site_symmetry_2
W1 N3 1.742(3) .
W1 N2 2.098(3) .
W1 Cl1 2.3581(10) .
W1 Cl2 2.3664(10) .
W1 N1 2.383(3) .
W1 Cl3 2.3879(10) .
N1 C1 1.290(5) .
N1 C13 1.449(5) .
N2 C2 1.333(5) .
N2 C25 1.455(5) .
N3 C37 1.395(5) .
C1 C11 1.468(6) .
C1 C2 1.481(6) .
C2 C3 1.468(5) .
C3 C4 1.377(6) .
C3 C12 1.417(6) .
C4 C5 1.416(6) .
C4 H16 0.9500 .
C5 C6 1.375(6) .
C5 H42 0.9500 .
C6 C7 1.413(6) .
C6 H9 0.9500 .
C7 C12 1.404(6) .
C7 C8 1.417(6) .
C8 C9 1.375(7) .
C8 H45 0.9500 .
C9 C10 1.413(6) .
C9 H46 0.9500 .
C10 C11 1.377(6) .
C10 H37 0.9500 .
C11 C12 1.411(6) .
C13 C18 1.406(5) .
C13 C14 1.416(6) .
C14 C15 1.394(6) .
C14 C19 1.513(6) .
C15 C16 1.381(6) .
C15 H47 0.9500 .
C16 C17 1.379(6) .
C16 H17 0.9500 .
C17 C18 1.393(6) .
C17 H23 0.9500 .
C18 C22 1.519(6) .
C19 C20 1.527(10) .
C19 C21 1.533(9) .
C19 H55 1.0000 .
C20 H48A 0.9800 .
C20 H48B 0.9800 .
C20 H48C 0.9800 .
C21 H66A 0.9800 .
C21 H66B 0.9800 .
C21 H66C 0.9800 .
C22 C23 1.537(6) .
C22 C24 1.543(6) .
C22 H35 1.0000 .
C23 H58A 0.9800 .
C23 H58B 0.9800 .
C23 H58C 0.9800 .
C24 H52A 0.9800 .
C24 H52B 0.9800 .
C24 H52C 0.9800 .
C25 C30 1.401(5) .
C25 C26 1.419(6) .
C26 C27 1.393(6) .
C26 C31 1.532(6) .
C27 C28 1.381(6) .
C27 H38 0.9500 .
C28 C29 1.379(6) .
C28 H29 0.9500 .
C29 C30 1.392(6) .
C29 H41 0.9500 .
C30 C34 1.520(5) .
C31 C32 1.528(7) .
C31 C33 1.531(6) .
C31 H33 1.0000 .
C32 H62A 0.9800 .
C32 H62B 0.9800 .
C32 H62C 0.9800 .
C33 H57A 0.9800 .
C33 H57B 0.9800 .
C33 H57C 0.9800 .
C34 C36 1.525(6) .
C34 C35 1.530(6) .
C34 H13 1.0000 .
C35 H36A 0.9800 .
C35 H36B 0.9800 .
C35 H36C 0.9800 .
C36 H39A 0.9800 .
C36 H39B 0.9800 .
C36 H39C 0.9800 .
C37 C38 1.414(6) .
C37 C42 1.435(5) .
C38 C39 1.390(6) .
C38 C43 1.516(6) .
C39 C40 1.390(6) .
C39 H43 0.9500 .
C40 C41 1.384(6) .
C40 H20 0.9500 .
C41 C42 1.385(6) .
C41 H34 0.9500 .
C42 C46 1.515(6) .
C43 C44 1.538(6) .
C43 C45 1.539(6) .
C43 H26 1.0000 .
C44 H27A 0.9800 .
C44 H27B 0.9800 .
C44 H27C 0.9800 .
C45 H19A 0.9800 .
C45 H19B 0.9800 .
C45 H19C 0.9800 .
C46 C47 1.520(7) .
C46 C48 1.538(6) .
C46 H32 1.0000 .
C47 H49A 0.9800 .
C47 H49B 0.9800 .
C47 H49C 0.9800 .
C48 H63A 0.9800 .
C48 H63B 0.9800 .
C48 H63C 0.9800 .
C49 C54 1.381(17) .
C49 C50 1.384(15) .
C49 H72 0.9500 .
C50 C51 1.359(10) .
C50 H73 0.9500 .
C51 C52 1.335(8) .
C51 H69 0.9500 .
C52 C53 1.346(8) .
C52 H56 0.9500 .
C53 C54 1.352(13) .
C53 H75 0.9500 .
C54 H59 0.9500 .
C55 C56 1.527(8) .
C55 H61A 0.9800 .
C55 H61B 0.9800 .
C55 H61C 0.9800 .
C56 C57 1.492(7) .
C56 H64A 0.9900 .
C56 H64B 0.9900 .
C57 C58 1.535(7) .
C57 H50A 0.9900 .
C57 H50B 0.9900 .
C58 C59 1.501(7) .
C58 H53A 0.9900 .
C58 H53B 0.9900 .
C59 C60 1.505(8) .
C59 H54A 0.9900 .
C59 H54B 0.9900 .
C60 H65A 0.9800 .
C60 H65B 0.9800 .
C60 H65C 0.9800 .
C61 C62 1.515(8) .
C61 H70A 0.9800 .
C61 H70B 0.9800 .
C61 H70C 0.9800 .
C62 C63 1.514(7) .
C62 H60A 0.9900 .
C62 H60B 0.9900 .
C63 C63 1.517(10) 2_565
C63 H67A 0.9900 .
C63 H67B 0.9900 .

loop_
_geom_torsion_atom_site_label_1
_geom_torsion_atom_site_label_2
_geom_torsion_atom_site_label_3
_geom_torsion_atom_site_label_4
_geom_torsion
_geom_torsion_site_symmetry_4
N2 W1 N1 C1 -15.2(3) .
Cl1 W1 N1 C1 -113.1(3) .
Cl2 W1 N1 C1 158.8(3) .
Cl3 W1 N1 C1 72.2(3) .
N2 W1 N1 C13 165.2(4) .
Cl1 W1 N1 C13 67.2(3) .
Cl2 W1 N1 C13 -20.9(3) .
Cl3 W1 N1 C13 -107.4(3) .
N3 W1 N2 C2 -165.1(3) .
Cl1 W1 N2 C2 98.3(3) .
Cl2 W1 N2 C2 -1.8(5) .
N1 W1 N2 C2 17.3(3) .
Cl3 W1 N2 C2 -66.1(3) .
N3 W1 N2 C25 16.8(3) .
Cl1 W1 N2 C25 -79.8(3) .
Cl2 W1 N2 C25 -179.9(2) .
N1 W1 N2 C25 -160.8(3) .
Cl3 W1 N2 C25 115.8(3) .
C13 N1 C1 C11 5.2(7) .
W1 N1 C1 C11 -174.5(4) .
C13 N1 C1 C2 -169.0(4) .
W1 N1 C1 C2 11.3(5) .
C25 N2 C2 C3 -11.7(7) .
W1 N2 C2 C3 170.0(4) .
C25 N2 C2 C1 160.4(4) .
W1 N2 C2 C1 -17.9(5) .
N1 C1 C2 N2 2.7(6) .
C11 C1 C2 N2 -173.0(4) .
N1 C1 C2 C3 176.6(4) .
C11 C1 C2 C3 0.9(5) .
N2 C2 C3 C4 -10.0(9) .
C1 C2 C3 C4 177.4(5) .
N2 C2 C3 C12 172.5(5) .
C1 C2 C3 C12 -0.2(5) .
C12 C3 C4 C5 -1.1(6) .
C2 C3 C4 C5 -178.3(5) .
C3 C4 C5 C6 0.5(7) .
C4 C5 C6 C7 -0.4(7) .
C5 C6 C7 C12 0.8(6) .
C5 C6 C7 C8 179.5(4) .
C12 C7 C8 C9 -0.7(6) .
C6 C7 C8 C9 -179.4(5) .
C7 C8 C9 C10 0.8(7) .
C8 C9 C10 C11 -0.4(7) .
C9 C10 C11 C12 -0.1(6) .
C9 C10 C11 C1 178.8(5) .
N1 C1 C11 C10 5.0(9) .
C2 C1 C11 C10 179.6(5) .
N1 C1 C11 C12 -176.0(5) .
C2 C1 C11 C12 -1.4(4) .
C6 C7 C12 C11 179.0(4) .
C8 C7 C12 C11 0.2(6) .
C6 C7 C12 C3 -1.4(6) .
C8 C7 C12 C3 179.8(4) .
C10 C11 C12 C7 0.2(6) .
C1 C11 C12 C7 -179.0(4) .
C10 C11 C12 C3 -179.4(4) .
C1 C11 C12 C3 1.4(5) .
C4 C3 C12 C7 1.5(6) .
C2 C3 C12 C7 179.6(4) .
C4 C3 C12 C11 -178.8(4) .
C2 C3 C12 C11 -0.8(5) .
C1 N1 C13 C18 85.6(5) .
W1 N1 C13 C18 -94.8(4) .
C1 N1 C13 C14 -95.6(5) .
W1 N1 C13 C14 84.1(5) .
C18 C13 C14 C15 4.5(7) .
N1 C13 C14 C15 -174.3(4) .
C18 C13 C14 C19 -170.9(5) .
N1 C13 C14 C19 10.3(7) .
C13 C14 C15 C16 0.2(7) .
C19 C14 C15 C16 175.9(5) .
C14 C15 C16 C17 -4.1(7) .
C15 C16 C17 C18 3.3(6) .
C16 C17 C18 C13 1.2(6) .
C16 C17 C18 C22 -175.6(4) .
C14 C13 C18 C17 -5.2(6) .
N1 C13 C18 C17 173.6(4) .
C14 C13 C18 C22 171.5(4) .
N1 C13 C18 C22 -9.7(6) .
C15 C14 C19 C20 56.5(7) .
C13 C14 C19 C20 -128.1(5) .
C15 C14 C19 C21 -65.7(7) .
C13 C14 C19 C21 109.7(5) .
C17 C18 C22 C23 -51.5(5) .
C13 C18 C22 C23 131.8(4) .
C17 C18 C22 C24 71.8(5) .
C13 C18 C22 C24 -104.8(5) .
C2 N2 C25 C30 105.6(4) .
W1 N2 C25 C30 -76.3(5) .
C2 N2 C25 C26 -70.1(5) .
W1 N2 C25 C26 108.0(4) .
C30 C25 C26 C27 -1.2(6) .
N2 C25 C26 C27 174.4(4) .
C30 C25 C26 C31 178.0(4) .
N2 C25 C26 C31 -6.4(6) .
C25 C26 C27 C28 0.7(7) .
C31 C26 C27 C28 -178.5(4) .
C26 C27 C28 C29 0.4(7) .
C27 C28 C29 C30 -1.2(7) .
C28 C29 C30 C25 0.7(6) .
C28 C29 C30 C34 -175.1(4) .
C26 C25 C30 C29 0.5(6) .
N2 C25 C30 C29 -174.9(4) .
C26 C25 C30 C34 176.2(4) .
N2 C25 C30 C34 0.8(6) .
C27 C26 C31 C32 61.7(5) .
C25 C26 C31 C32 -117.5(5) .
C27 C26 C31 C33 -61.7(6) .
C25 C26 C31 C33 119.1(5) .
C29 C30 C34 C36 85.3(5) .
C25 C30 C34 C36 -90.3(5) .
C29 C30 C34 C35 -37.9(5) .
C25 C30 C34 C35 146.5(4) .
N3 C37 C38 C39 -178.6(4) .
C42 C37 C38 C39 0.8(6) .
N3 C37 C38 C43 -0.2(6) .
C42 C37 C38 C43 179.2(4) .
C37 C38 C39 C40 -0.4(6) .
C43 C38 C39 C40 -178.7(4) .
C38 C39 C40 C41 -0.4(7) .
C39 C40 C41 C42 0.8(7) .
C40 C41 C42 C37 -0.4(6) .
C40 C41 C42 C46 176.7(4) .
N3 C37 C42 C41 178.9(4) .
C38 C37 C42 C41 -0.4(6) .
N3 C37 C42 C46 1.9(6) .
C38 C37 C42 C46 -177.5(4) .
C39 C38 C43 C44 77.4(5) .
C37 C38 C43 C44 -100.9(5) .
C39 C38 C43 C45 -45.5(5) .
C37 C38 C43 C45 136.2(4) .
C41 C42 C46 C47 -86.7(5) .
C37 C42 C46 C47 90.2(5) .
C41 C42 C46 C48 35.7(6) .
C37 C42 C46 C48 -147.4(4) .
C54 C49 C50 C51 -1.2(14) .
C49 C50 C51 C52 1.5(11) .
C50 C51 C52 C53 -1.2(10) .
C51 C52 C53 C54 0.6(10) .
C52 C53 C54 C49 -0.3(13) .
C50 C49 C54 C53 0.6(15) .
C55 C56 C57 C58 176.4(5) .
C56 C57 C58 C59 61.5(7) .
C57 C58 C59 C60 174.7(5) .
C61 C62 C63 C63 -178.1(6) 2_565
